data_7223901
loop_
_publ_author_name
'Zhang, Guoqi'
'Tan, Jiawen'
'Phoenix, Tonya'
'Manke, David'
'Golen, James A.'
'Rheingold, Arnold L.'

_publ_section_title
;
 Amalgamating 4'-substituted 4,2':6',4''-terpyridine ligands with
 double-helical chains or ladder-like networks
;
_journal_name_full 'RSC Adv.'
_journal_paper_doi 10.1039/C5RA24044A
_journal_year 2016
_chemical_formula_sum 'C24 H15 Hg N5 O2 S2'
_chemical_formula_weight 670.12
_chemical_name_systematic
; 
 ? 
;
_space_group_IT_number 14
_symmetry_cell_setting monoclinic
_symmetry_space_group_name_Hall '-P 2yn'
_symmetry_space_group_name_H-M 'P 1 21/n 1'
_atom_sites_solution_hydrogens geom
_atom_sites_solution_primary direct
_atom_sites_solution_secondary difmap
_audit_creation_method SHELXL-97
_audit_update_record
;
2015-12-07 deposited with the CCDC.
2016-01-14 downloaded from the CCDC.
;
_cell_angle_alpha 90.00
_cell_angle_beta 99.9220(10)
_cell_angle_gamma 90.00
_cell_formula_units_Z 8
_cell_length_a 14.4085(4)
_cell_length_b 14.5536(5)
_cell_length_c 22.9421(7)
_cell_measurement_reflns_used 9906
_cell_measurement_temperature 200(2)
_cell_measurement_theta_max 68.25
_cell_measurement_theta_min 3.61
_cell_volume 4738.9(3)
_computing_cell_refinement 'Bruker SAINT'
_computing_data_collection 'Bruker APEX2'
_computing_data_reduction 'Bruker SAINT'
_computing_molecular_graphics 'Bruker SHELXTL'
_computing_publication_material 'Bruker SHELXTL'
_computing_structure_refinement 'SHELXL-97 (Sheldrick, 2008)'
_computing_structure_solution 'SHELXS-97 (Sheldrick, 2008)'
_diffrn_ambient_temperature 200(2)
_diffrn_measured_fraction_theta_full 0.971
_diffrn_measured_fraction_theta_max 0.968
_diffrn_measurement_device_type 'Bruker CMOS area detector'
_diffrn_measurement_method '\f and \w scans'
_diffrn_radiation_monochromator graphite
_diffrn_radiation_source 'fine-focus ImuSsealed tube'
_diffrn_radiation_type CuK\a
_diffrn_radiation_wavelength 1.54178
_diffrn_reflns_av_R_equivalents 0.0409
_diffrn_reflns_av_sigmaI/netI 0.0445
_diffrn_reflns_limit_h_max 16
_diffrn_reflns_limit_h_min -17
_diffrn_reflns_limit_k_max 17
_diffrn_reflns_limit_k_min -17
_diffrn_reflns_limit_l_max 15
_diffrn_reflns_limit_l_min -27
_diffrn_reflns_number 23666
_diffrn_reflns_theta_full 68.25
_diffrn_reflns_theta_max 68.40
_diffrn_reflns_theta_min 3.61
_exptl_absorpt_coefficient_mu 13.569
_exptl_absorpt_correction_T_max 0.7730
_exptl_absorpt_correction_T_min 0.2928
_exptl_absorpt_correction_type multi-scan
_exptl_absorpt_process_details sadabs
_exptl_crystal_colour yellow
_exptl_crystal_density_diffrn 1.879
_exptl_crystal_density_method 'not measured'
_exptl_crystal_description BLOCK
_exptl_crystal_F_000 2576
_exptl_crystal_size_max 0.12
_exptl_crystal_size_mid 0.08
_exptl_crystal_size_min 0.02
_refine_diff_density_max 2.211
_refine_diff_density_min -1.240
_refine_diff_density_rms 0.150
_refine_ls_extinction_method none
_refine_ls_goodness_of_fit_ref 1.081
_refine_ls_hydrogen_treatment constr
_refine_ls_matrix_type full
_refine_ls_number_parameters 623
_refine_ls_number_reflns 8439
_refine_ls_number_restraints 33
_refine_ls_restrained_S_all 1.105
_refine_ls_R_factor_all 0.0672
_refine_ls_R_factor_gt 0.0554
_refine_ls_shift/su_max 0.044
_refine_ls_shift/su_mean 0.001
_refine_ls_structure_factor_coef Fsqd
_refine_ls_weighting_details 'calc w=1/[\s^2^(Fo^2^)+(0.0327P)^2^+52.6510P] where P=(Fo^2^+2Fc^2^)/3'
_refine_ls_weighting_scheme calc
_refine_ls_wR_factor_gt 0.1270
_refine_ls_wR_factor_ref 0.1355
_reflns_number_gt 7054
_reflns_number_total 8439
_reflns_threshold_expression >2sigma(I)
_cod_data_source_file c5ra24044a2.cif
_cod_data_source_block umd314
_cod_depositor_comments
;
The following automatic conversions were performed:

'_symmetry_cell_setting' value 'Monoclinic' changed to 'monoclinic'
according to
/usr/data/users/saulius/crontab/automatic-downloads/rss-feeds/RSC/lib/dictionaries/cif_core.dic
dictionary named 'cif_core.dic' version 2.4.2 from 2011-04-26.

Automatic conversion script
Id: cif_fix_values 4268 2015-11-12 08:31:59Z antanas 
;
_cod_original_sg_symbol_H-M P2(1)/n
_cod_database_code 7223901

loop_
_symmetry_equiv_pos_as_xyz
'x, y, z'
'-x+1/2, y+1/2, -z+1/2'
'-x, -y, -z'
'x-1/2, -y-1/2, z-1/2'

loop_
_atom_site_label
_atom_site_type_symbol
_atom_site_fract_x
_atom_site_fract_y
_atom_site_fract_z
_atom_site_U_iso_or_equiv
_atom_site_adp_type
_atom_site_occupancy
_atom_site_symmetry_multiplicity
_atom_site_calc_flag
_atom_site_refinement_flags
_atom_site_disorder_assembly
_atom_site_disorder_group
Hg1 Hg -0.00481(2) 0.13392(3) 0.393575(17) 0.04772(13) Uani 1 1 d D . .
S2 S 0.05003(18) -0.0202(2) 0.42485(15) 0.0641(7) Uani 1 1 d . A .
O1 O 0.8359(6) 0.5187(7) 0.3947(3) 0.075(2) Uani 1 1 d . . .
O2 O 0.8615(5) 0.5350(7) 0.4975(4) 0.082(3) Uani 1 1 d . A .
S1 S -0.1432(3) 0.2285(3) 0.3922(2) 0.0664(12) Uani 0.695(5) 1 d PD A 1
N1 N -0.0636(11) 0.3372(11) 0.4789(6) 0.088(4) Uani 0.695(5) 1 d PDU A 1
C1 C -0.0955(9) 0.2920(9) 0.4438(6) 0.059(4) Uani 0.695(5) 1 d PDU A 1
S1A S -0.1107(7) 0.2553(8) 0.4250(5) 0.0664(12) Uani 0.305(5) 1 d PD A 2
N1A N -0.220(2) 0.274(2) 0.3269(10) 0.088(4) Uani 0.305(5) 1 d PDU A 2
C1A C -0.167(2) 0.3050(17) 0.3652(10) 0.059(4) Uani 0.305(5) 1 d PDU A 2
N2 N 0.2359(6) 0.0101(6) 0.4067(4) 0.063(2) Uani 1 1 d . A .
N3 N 0.1335(5) 0.2179(5) 0.4348(4) 0.0465(18) Uani 1 1 d . A .
N4 N 0.4117(5) 0.3319(5) 0.5763(3) 0.0406(16) Uani 1 1 d . . .
N5 N 0.5155(5) 0.3534(5) 0.7939(3) 0.0433(17) Uani 1 1 d . . .
C2 C 0.1601(7) -0.0029(7) 0.4136(4) 0.048(2) Uani 1 1 d . . .
C3 C 0.1594(8) 0.2195(8) 0.4937(5) 0.059(3) Uani 1 1 d . . .
H3A H 0.1180 0.1948 0.5177 0.071 Uiso 1 1 calc R A .
C4 C 0.2448(7) 0.2561(7) 0.5206(4) 0.054(2) Uani 1 1 d . A .
H4B H 0.2614 0.2551 0.5625 0.065 Uiso 1 1 calc R . .
C5 C 0.3062(6) 0.2940(6) 0.4871(4) 0.041(2) Uani 1 1 d . . .
C6 C 0.2780(7) 0.2936(8) 0.4263(4) 0.055(3) Uani 1 1 d . A .
H6A H 0.3177 0.3188 0.4013 0.066 Uiso 1 1 calc R . .
C7 C 0.1913(8) 0.2561(8) 0.4020(5) 0.057(3) Uani 1 1 d . . .
H7A H 0.1723 0.2578 0.3602 0.068 Uiso 1 1 calc R A .
C8 C 0.3979(6) 0.3315(6) 0.5172(4) 0.0379(19) Uani 1 1 d . A .
C9 C 0.4650(7) 0.3616(6) 0.4845(4) 0.046(2) Uani 1 1 d . . .
H9A H 0.4521 0.3589 0.4426 0.055 Uiso 1 1 calc R A .
C10 C 0.5530(6) 0.3964(6) 0.5142(4) 0.0385(19) Uani 1 1 d . A .
C11 C 0.5643(6) 0.3979(6) 0.5756(4) 0.0390(19) Uani 1 1 d . . .
H11A H 0.6209 0.4214 0.5979 0.047 Uiso 1 1 calc R A .
C12 C 0.4936(6) 0.3652(6) 0.6050(4) 0.0381(19) Uani 1 1 d . A .
C13 C 0.5040(6) 0.3612(6) 0.6703(4) 0.0388(19) Uani 1 1 d . . .
C14 C 0.4479(7) 0.3026(7) 0.6965(4) 0.052(2) Uani 1 1 d . A .
H14A H 0.4025 0.2650 0.6727 0.062 Uiso 1 1 calc R . .
C15 C 0.4579(8) 0.2988(8) 0.7567(5) 0.058(3) Uani 1 1 d . . .
H15A H 0.4216 0.2547 0.7735 0.070 Uiso 1 1 calc R A .
C16 C 0.5686(7) 0.4106(9) 0.7681(5) 0.063(3) Uani 1 1 d . . .
H16A H 0.6112 0.4495 0.7929 0.075 Uiso 1 1 calc R A .
C17 C 0.5660(7) 0.4170(8) 0.7079(4) 0.060(3) Uani 1 1 d . A .
H17A H 0.6060 0.4589 0.6923 0.072 Uiso 1 1 calc R . .
C18 C 0.6268(6) 0.4274(6) 0.4816(4) 0.041(2) Uani 1 1 d . . .
C19 C 0.6148(8) 0.4169(8) 0.4209(5) 0.058(3) Uani 1 1 d . A .
H19A H 0.5585 0.3889 0.4012 0.070 Uiso 1 1 calc R . .
C20 C 0.6813(9) 0.4453(8) 0.3870(5) 0.068(3) Uani 1 1 d . . .
H20A H 0.6713 0.4380 0.3453 0.082 Uiso 1 1 calc R A .
C21 C 0.7617(7) 0.4844(7) 0.4173(4) 0.052(2) Uani 1 1 d . A .
C22 C 0.9029(9) 0.5480(10) 0.4454(5) 0.078(4) Uani 1 1 d . . .
H22A H 0.9615 0.5114 0.4484 0.093 Uiso 1 1 calc R . .
H22B H 0.9189 0.6135 0.4413 0.093 Uiso 1 1 calc R . .
C23 C 0.7762(7) 0.4940(8) 0.4782(4) 0.052(2) Uani 1 1 d . . .
C24 C 0.7112(6) 0.4661(7) 0.5112(4) 0.050(2) Uani 1 1 d . A .
H24A H 0.7226 0.4727 0.5530 0.060 Uiso 1 1 calc R . .
Hg2 Hg 0.51145(3) 0.12416(3) 0.190433(16) 0.04506(13) Uani 1 1 d . . .
S3 S 0.46381(18) -0.03535(19) 0.17230(14) 0.0623(7) Uani 1 1 d . . .
S4 S 0.6270(3) 0.2359(3) 0.17041(16) 0.0839(10) Uani 1 1 d . . .
O3 O 0.3214(5) 0.0004(6) 0.7416(3) 0.062(2) Uani 1 1 d . . .
O4 O 0.1820(5) -0.0479(6) 0.6841(3) 0.068(2) Uani 1 1 d . . .
N7 N 0.2708(8) -0.0217(9) 0.1767(7) 0.101(4) Uani 1 1 d . . .
N8 N 0.5540(17) 0.3780(9) 0.2354(7) 0.152(8) Uani 1 1 d . . .
N9 N 0.5025(6) 0.1488(5) 0.2910(3) 0.0452(18) Uani 1 1 d . . .
N10 N 0.6019(5) 0.1679(5) 0.5102(3) 0.0370(16) Uani 1 1 d . . .
N11 N 0.8700(6) 0.2912(6) 0.6548(4) 0.051(2) Uani 1 1 d . . .
C25 C 0.3506(8) -0.0248(8) 0.1753(5) 0.059(3) Uani 1 1 d . . .
C26 C 0.5831(14) 0.3225(10) 0.2082(6) 0.101(6) Uani 1 1 d . . .
C27 C 0.4309(6) 0.1134(7) 0.3150(4) 0.046(2) Uani 1 1 d . . .
H27A H 0.3771 0.0901 0.2895 0.055 Uiso 1 1 calc R . .
C28 C 0.4334(6) 0.1101(7) 0.3749(4) 0.041(2) Uani 1 1 d . . .
H28A H 0.3811 0.0855 0.3898 0.050 Uiso 1 1 calc R . .
C29 C 0.5116(6) 0.1421(5) 0.4147(4) 0.0340(18) Uani 1 1 d . . .
C30 C 0.5848(7) 0.1795(6) 0.3887(4) 0.044(2) Uani 1 1 d . . .
H30A H 0.6397 0.2030 0.4130 0.053 Uiso 1 1 calc R . .
C31 C 0.5769(7) 0.1822(7) 0.3279(4) 0.047(2) Uani 1 1 d . . .
H31A H 0.6267 0.2090 0.3115 0.056 Uiso 1 1 calc R . .
C32 C 0.5203(6) 0.1353(5) 0.4790(4) 0.0351(18) Uani 1 1 d . . .
C33 C 0.4471(6) 0.1020(6) 0.5055(4) 0.0381(19) Uani 1 1 d . . .
H33A H 0.3899 0.0820 0.4820 0.046 Uiso 1 1 calc R . .
C34 C 0.4587(6) 0.0985(6) 0.5666(4) 0.0371(18) Uani 1 1 d . . .
C35 C 0.5450(6) 0.1314(6) 0.5998(4) 0.0404(19) Uani 1 1 d . . .
H35A H 0.5554 0.1306 0.6418 0.048 Uiso 1 1 calc R . .
C36 C 0.6149(6) 0.1654(6) 0.5691(4) 0.0359(18) Uani 1 1 d . . .
C37 C 0.7037(6) 0.2054(6) 0.5998(4) 0.042(2) Uani 1 1 d . . .
C38 C 0.7296(8) 0.2051(9) 0.6612(5) 0.073(4) Uani 1 1 d . . .
H38A H 0.6911 0.1758 0.6854 0.087 Uiso 1 1 calc R . .
C39 C 0.8124(9) 0.2484(9) 0.6863(5) 0.075(4) Uani 1 1 d . . .
H39A H 0.8295 0.2479 0.7282 0.090 Uiso 1 1 calc R . .
C40 C 0.8445(7) 0.2884(9) 0.5978(5) 0.062(3) Uani 1 1 d . . .
H40A H 0.8844 0.3174 0.5744 0.075 Uiso 1 1 calc R . .
C41 C 0.7645(7) 0.2468(8) 0.5688(5) 0.059(3) Uani 1 1 d . . .
H41A H 0.7514 0.2468 0.5268 0.071 Uiso 1 1 calc R . .
C42 C 0.3835(6) 0.0625(6) 0.5973(4) 0.0370(18) Uani 1 1 d . . .
C43 C 0.3949(6) 0.0554(6) 0.6593(4) 0.042(2) Uani 1 1 d . . .
H43A H 0.4513 0.0754 0.6838 0.050 Uiso 1 1 calc R . .
C44 C 0.3233(7) 0.0195(7) 0.6831(4) 0.044(2) Uani 1 1 d . . .
C45 C 0.2301(8) -0.0326(12) 0.7434(5) 0.089(5) Uani 1 1 d . . .
H45A H 0.1950 0.0128 0.7634 0.107 Uiso 1 1 calc R . .
H45B H 0.2339 -0.0908 0.7661 0.107 Uiso 1 1 calc R . .
C46 C 0.2408(6) -0.0097(8) 0.6490(4) 0.052(3) Uani 1 1 d . . .
C47 C 0.2263(7) -0.0017(9) 0.5895(5) 0.062(3) Uani 1 1 d . . .
H47A H 0.1685 -0.0199 0.5659 0.074 Uiso 1 1 calc R . .
C48 C 0.2989(6) 0.0342(8) 0.5644(4) 0.051(2) Uani 1 1 d . . .
H48A H 0.2903 0.0396 0.5225 0.062 Uiso 1 1 calc R . .

loop_
_atom_site_aniso_label
_atom_site_aniso_U_11
_atom_site_aniso_U_22
_atom_site_aniso_U_33
_atom_site_aniso_U_23
_atom_site_aniso_U_13
_atom_site_aniso_U_12
Hg1 0.0311(2) 0.0711(3) 0.0415(2) -0.00168(18) 0.00747(15) 0.00577(17)
S2 0.0451(14) 0.0601(16) 0.089(2) 0.0128(14) 0.0162(14) -0.0022(11)
O1 0.066(5) 0.115(7) 0.050(4) 0.021(4) 0.026(4) 0.008(5)
O2 0.041(4) 0.146(9) 0.062(5) 0.018(5) 0.020(4) -0.007(5)
S1 0.039(2) 0.088(3) 0.071(3) -0.027(2) 0.0058(18) 0.0064(18)
N1 0.082(7) 0.093(7) 0.092(7) -0.002(6) 0.029(6) 0.004(6)
C1 0.052(6) 0.068(7) 0.057(6) 0.001(5) 0.005(5) 0.003(5)
S1A 0.039(2) 0.088(3) 0.071(3) -0.027(2) 0.0058(18) 0.0064(18)
N1A 0.082(7) 0.093(7) 0.092(7) -0.002(6) 0.029(6) 0.004(6)
C1A 0.052(6) 0.068(7) 0.057(6) 0.001(5) 0.005(5) 0.003(5)
N2 0.045(5) 0.064(6) 0.081(7) 0.006(5) 0.014(5) 0.012(4)
N3 0.040(4) 0.050(5) 0.049(5) 0.000(4) 0.007(4) 0.006(3)
N4 0.044(4) 0.033(4) 0.045(4) -0.003(3) 0.006(3) 0.003(3)
N5 0.042(4) 0.048(4) 0.036(4) 0.000(3) -0.002(3) -0.003(3)
C2 0.052(6) 0.047(5) 0.042(5) 0.000(4) 0.001(4) 0.010(4)
C3 0.054(6) 0.073(7) 0.051(6) -0.005(5) 0.009(5) -0.004(5)
C4 0.057(6) 0.065(7) 0.039(5) 0.000(5) 0.004(5) -0.005(5)
C5 0.042(5) 0.036(5) 0.044(5) -0.003(4) 0.005(4) 0.007(4)
C6 0.056(6) 0.068(7) 0.040(5) -0.001(5) 0.007(5) -0.002(5)
C7 0.060(6) 0.068(7) 0.040(5) -0.004(5) 0.002(5) 0.001(5)
C8 0.037(4) 0.034(4) 0.043(5) -0.004(4) 0.008(4) 0.004(3)
C9 0.052(5) 0.039(5) 0.046(5) -0.009(4) 0.007(4) 0.005(4)
C10 0.040(5) 0.030(4) 0.048(5) 0.011(4) 0.014(4) 0.014(3)
C11 0.043(5) 0.034(4) 0.041(5) -0.001(4) 0.010(4) 0.003(4)
C12 0.038(5) 0.033(4) 0.045(5) -0.006(4) 0.013(4) 0.002(3)
C13 0.040(5) 0.032(4) 0.047(5) 0.001(4) 0.014(4) -0.005(3)
C14 0.054(6) 0.068(7) 0.034(5) -0.003(4) 0.010(4) -0.020(5)
C15 0.064(7) 0.065(7) 0.053(6) -0.011(5) 0.029(5) -0.021(5)
C16 0.050(6) 0.088(8) 0.050(6) -0.006(6) 0.006(5) -0.034(6)
C17 0.058(6) 0.081(8) 0.042(5) 0.001(5) 0.010(5) -0.035(6)
C18 0.044(5) 0.038(5) 0.044(5) 0.000(4) 0.013(4) 0.007(4)
C19 0.074(7) 0.057(6) 0.046(6) 0.003(5) 0.016(5) -0.012(5)
C20 0.092(9) 0.075(8) 0.043(6) -0.005(5) 0.025(6) -0.012(7)
C21 0.058(6) 0.060(6) 0.044(5) 0.011(5) 0.022(5) 0.013(5)
C22 0.063(7) 0.112(11) 0.068(8) 0.029(7) 0.041(7) 0.014(7)
C23 0.039(5) 0.074(7) 0.045(5) 0.014(5) 0.016(4) 0.015(5)
C24 0.039(5) 0.073(7) 0.043(5) 0.010(5) 0.015(4) 0.017(5)
Hg2 0.0379(2) 0.0574(2) 0.0396(2) 0.00017(17) 0.00586(16) 0.00512(16)
S3 0.0433(13) 0.0530(15) 0.090(2) -0.0108(14) 0.0090(13) 0.0037(11)
S4 0.090(2) 0.092(2) 0.077(2) -0.0061(18) 0.0374(18) -0.0309(19)
O3 0.057(4) 0.096(6) 0.034(4) 0.003(4) 0.008(3) -0.001(4)
O4 0.046(4) 0.115(7) 0.045(4) 0.005(4) 0.020(3) -0.001(4)
N7 0.059(7) 0.104(10) 0.148(12) -0.038(9) 0.039(7) -0.009(6)
N8 0.31(3) 0.062(8) 0.088(10) -0.016(7) 0.045(13) -0.033(12)
N9 0.053(5) 0.042(4) 0.042(4) -0.007(3) 0.012(4) 0.010(3)
N10 0.034(4) 0.030(4) 0.045(4) -0.002(3) 0.004(3) 0.000(3)
N11 0.044(4) 0.057(5) 0.050(5) -0.007(4) -0.001(4) -0.010(4)
C25 0.054(6) 0.068(7) 0.057(6) -0.018(5) 0.013(5) -0.005(5)
C26 0.187(18) 0.060(9) 0.056(8) 0.005(7) 0.024(10) -0.028(10)
C27 0.029(4) 0.065(6) 0.043(5) 0.004(4) 0.005(4) 0.006(4)
C28 0.036(5) 0.061(6) 0.026(4) -0.003(4) 0.003(3) 0.001(4)
C29 0.037(4) 0.027(4) 0.036(4) 0.000(3) 0.002(4) 0.011(3)
C30 0.045(5) 0.039(5) 0.048(5) -0.006(4) 0.008(4) -0.009(4)
C31 0.049(5) 0.052(6) 0.043(5) -0.001(4) 0.014(4) -0.012(4)
C32 0.039(4) 0.031(4) 0.032(4) -0.004(3) -0.001(4) 0.007(3)
C33 0.028(4) 0.035(4) 0.049(5) -0.004(4) 0.001(4) 0.005(3)
C34 0.035(4) 0.034(4) 0.041(5) 0.007(4) 0.003(4) 0.006(3)
C35 0.042(5) 0.045(5) 0.033(4) -0.003(4) 0.002(4) 0.006(4)
C36 0.037(4) 0.033(4) 0.036(5) -0.001(3) 0.003(4) 0.001(3)
C37 0.039(5) 0.041(5) 0.044(5) 0.000(4) 0.004(4) 0.003(4)
C38 0.067(7) 0.106(10) 0.043(6) -0.007(6) 0.007(5) -0.050(7)
C39 0.077(8) 0.102(10) 0.043(6) -0.012(6) 0.001(6) -0.042(7)
C40 0.047(6) 0.085(8) 0.052(6) 0.010(6) 0.003(5) -0.011(5)
C41 0.049(6) 0.078(8) 0.047(6) 0.009(5) -0.004(5) -0.015(5)
C42 0.034(4) 0.035(4) 0.042(5) 0.002(4) 0.006(4) 0.010(3)
C43 0.042(5) 0.042(5) 0.039(5) -0.001(4) 0.000(4) 0.004(4)
C44 0.050(5) 0.054(6) 0.030(4) 0.000(4) 0.010(4) 0.014(4)
C45 0.046(6) 0.176(16) 0.047(7) 0.023(8) 0.014(5) 0.015(8)
C46 0.036(5) 0.081(7) 0.042(5) 0.010(5) 0.015(4) 0.013(5)
C47 0.034(5) 0.102(9) 0.046(6) 0.012(6) -0.001(4) -0.010(5)
C48 0.040(5) 0.083(7) 0.029(5) 0.006(5) 0.000(4) 0.000(5)

loop_
_atom_type_symbol
_atom_type_description
_atom_type_scat_dispersion_real
_atom_type_scat_dispersion_imag
_atom_type_scat_source
C C 0.0181 0.0091 'International Tables Vol C Tables 4.2.6.8 and 6.1.1.4'
H H 0.0000 0.0000 'International Tables Vol C Tables 4.2.6.8 and 6.1.1.4'
N N 0.0311 0.0180 'International Tables Vol C Tables 4.2.6.8 and 6.1.1.4'
O O 0.0492 0.0322 'International Tables Vol C Tables 4.2.6.8 and 6.1.1.4'
S S 0.3331 0.5567 'International Tables Vol C Tables 4.2.6.8 and 6.1.1.4'
Hg Hg -4.2923 7.6849 'International Tables Vol C Tables 4.2.6.8 and 6.1.1.4'

loop_
_geom_angle_atom_site_label_1
_geom_angle_atom_site_label_2
_geom_angle_atom_site_label_3
_geom_angle
_geom_angle_site_symmetry_1
_geom_angle_site_symmetry_3
N5 Hg1 N3 96.3(3) 4_565 .
N5 Hg1 S1 100.5(2) 4_565 .
N3 Hg1 S1 110.1(2) . .
N5 Hg1 S2 105.5(2) 4_565 .
N3 Hg1 S2 98.5(2) . .
S1 Hg1 S2 138.59(13) . .
N5 Hg1 S1A 113.9(3) 4_565 .
N3 Hg1 S1A 91.9(3) . .
S1 Hg1 S1A 21.0(2) . .
S2 Hg1 S1A 137.8(3) . .
C2 S2 Hg1 94.8(3) . .
C21 O1 C22 105.2(8) . .
C23 O2 C22 105.5(9) . .
C1 S1 Hg1 94.1(4) . .
N1 C1 S1 178.6(17) . .
C1A S1A Hg1 107.9(13) . .
N1A C1A S1A 129.4(16) . .
C3 N3 C7 118.0(9) . .
C3 N3 Hg1 118.5(7) . .
C7 N3 Hg1 123.2(6) . .
C8 N4 C12 117.7(8) . .
C16 N5 C15 115.2(8) . .
C16 N5 Hg1 123.9(6) . 4_666
C15 N5 Hg1 119.6(6) . 4_666
N2 C2 S2 178.7(10) . .
N3 C3 C4 121.9(10) . .
N3 C3 H3A 119.1 . .
C4 C3 H3A 119.1 . .
C5 C4 C3 120.7(9) . .
C5 C4 H4B 119.7 . .
C3 C4 H4B 119.7 . .
C4 C5 C6 117.0(9) . .
C4 C5 C8 119.4(8) . .
C6 C5 C8 123.6(9) . .
C5 C6 C7 119.6(10) . .
C5 C6 H6A 120.2 . .
C7 C6 H6A 120.2 . .
N3 C7 C6 122.8(9) . .
N3 C7 H7A 118.6 . .
C6 C7 H7A 118.6 . .
N4 C8 C9 123.3(8) . .
N4 C8 C5 116.0(8) . .
C9 C8 C5 120.7(8) . .
C8 C9 C10 119.9(9) . .
C8 C9 H9A 120.0 . .
C10 C9 H9A 120.0 . .
C11 C10 C9 115.4(8) . .
C11 C10 C18 122.8(8) . .
C9 C10 C18 121.9(8) . .
C10 C11 C12 121.1(8) . .
C10 C11 H11A 119.5 . .
C12 C11 H11A 119.5 . .
N4 C12 C11 122.6(8) . .
N4 C12 C13 114.2(8) . .
C11 C12 C13 123.1(8) . .
C14 C13 C17 116.9(9) . .
C14 C13 C12 120.0(8) . .
C17 C13 C12 123.1(8) . .
C15 C14 C13 119.8(9) . .
C15 C14 H14A 120.1 . .
C13 C14 H14A 120.1 . .
N5 C15 C14 124.4(9) . .
N5 C15 H15A 117.8 . .
C14 C15 H15A 117.8 . .
N5 C16 C17 124.6(9) . .
N5 C16 H16A 117.7 . .
C17 C16 H16A 117.7 . .
C16 C17 C13 119.0(9) . .
C16 C17 H17A 120.5 . .
C13 C17 H17A 120.5 . .
C19 C18 C24 118.6(9) . .
C19 C18 C10 120.1(9) . .
C24 C18 C10 121.3(8) . .
C18 C19 C20 123.3(11) . .
C18 C19 H19A 118.4 . .
C20 C19 H19A 118.4 . .
C21 C20 C19 116.3(10) . .
C21 C20 H20A 121.8 . .
C19 C20 H20A 121.8 . .
O1 C21 C20 127.6(9) . .
O1 C21 C23 110.9(10) . .
C20 C21 C23 121.5(10) . .
O2 C22 O1 108.4(9) . .
O2 C22 H22A 110.0 . .
O1 C22 H22A 110.0 . .
O2 C22 H22B 110.0 . .
O1 C22 H22B 110.0 . .
H22A C22 H22B 108.4 . .
C24 C23 O2 128.0(10) . .
C24 C23 C21 122.1(10) . .
O2 C23 C21 109.9(9) . .
C23 C24 C18 118.2(9) . .
C23 C24 H24A 120.9 . .
C18 C24 H24A 120.9 . .
N9 Hg2 N11 93.9(3) . 4_565
N9 Hg2 S4 103.8(2) . .
N11 Hg2 S4 99.3(2) 4_565 .
N9 Hg2 S3 104.5(2) . .
N11 Hg2 S3 103.5(2) 4_565 .
S4 Hg2 S3 142.03(11) . .
C25 S3 Hg2 98.9(4) . .
C26 S4 Hg2 94.1(5) . .
C44 O3 C45 106.0(8) . .
C46 O4 C45 104.3(8) . .
C31 N9 C27 117.7(8) . .
C31 N9 Hg2 120.1(6) . .
C27 N9 Hg2 121.0(6) . .
C36 N10 C32 119.0(7) . .
C40 N11 C39 115.7(9) . .
C40 N11 Hg2 115.8(7) . 4_666
C39 N11 Hg2 128.5(7) . 4_666
N7 C25 S3 176.8(12) . .
N8 C26 S4 177.1(14) . .
N9 C27 C28 122.2(9) . .
N9 C27 H27A 118.9 . .
C28 C27 H27A 118.9 . .
C27 C28 C29 121.4(9) . .
C27 C28 H28A 119.3 . .
C29 C28 H28A 119.3 . .
C28 C29 C30 115.4(8) . .
C28 C29 C32 123.6(8) . .
C30 C29 C32 120.9(8) . .
C31 C30 C29 120.1(8) . .
C31 C30 H30A 120.0 . .
C29 C30 H30A 120.0 . .
N9 C31 C30 123.2(9) . .
N9 C31 H31A 118.4 . .
C30 C31 H31A 118.4 . .
N10 C32 C33 123.1(8) . .
N10 C32 C29 115.2(8) . .
C33 C32 C29 121.7(8) . .
C34 C33 C32 119.2(8) . .
C34 C33 H33A 120.4 . .
C32 C33 H33A 120.4 . .
C33 C34 C35 118.1(8) . .
C33 C34 C42 121.5(8) . .
C35 C34 C42 120.4(8) . .
C36 C35 C34 118.9(8) . .
C36 C35 H35A 120.5 . .
C34 C35 H35A 120.5 . .
N10 C36 C35 121.8(8) . .
N10 C36 C37 115.7(8) . .
C35 C36 C37 122.5(8) . .
C41 C37 C38 116.4(9) . .
C41 C37 C36 120.8(8) . .
C38 C37 C36 122.8(9) . .
C39 C38 C37 118.7(10) . .
C39 C38 H38A 120.7 . .
C37 C38 H38A 120.7 . .
N11 C39 C38 123.8(10) . .
N11 C39 H39A 118.1 . .
C38 C39 H39A 118.1 . .
N11 C40 C41 124.9(10) . .
N11 C40 H40A 117.5 . .
C41 C40 H40A 117.5 . .
C37 C41 C40 120.4(10) . .
C37 C41 H41A 119.8 . .
C40 C41 H41A 119.8 . .
C48 C42 C43 118.0(8) . .
C48 C42 C34 119.6(8) . .
C43 C42 C34 122.4(8) . .
C44 C43 C42 118.2(8) . .
C44 C43 H43A 120.9 . .
C42 C43 H43A 120.9 . .
C43 C44 O3 128.1(9) . .
C43 C44 C46 122.3(8) . .
O3 C44 C46 109.5(8) . .
O3 C45 O4 109.0(8) . .
O3 C45 H45A 109.9 . .
O4 C45 H45A 109.9 . .
O3 C45 H45B 109.9 . .
O4 C45 H45B 109.9 . .
H45A C45 H45B 108.3 . .
C47 C46 C44 121.2(9) . .
C47 C46 O4 128.4(10) . .
C44 C46 O4 110.4(8) . .
C46 C47 C48 117.3(9) . .
C46 C47 H47A 121.4 . .
C48 C47 H47A 121.4 . .
C47 C48 C42 123.0(9) . .
C47 C48 H48A 118.5 . .
C42 C48 H48A 118.5 . .

loop_
_geom_bond_atom_site_label_1
_geom_bond_atom_site_label_2
_geom_bond_distance
_geom_bond_site_symmetry_2
Hg1 N5 2.362(8) 4_565
Hg1 N3 2.390(8) .
Hg1 S1 2.418(3) .
Hg1 S2 2.445(3) .
Hg1 S1A 2.519(10) .
S2 C2 1.669(11) .
O1 C21 1.361(12) .
O1 C22 1.442(16) .
O2 C23 1.369(13) .
O2 C22 1.437(12) .
S1 C1 1.566(8) .
N1 C1 1.079(8) .
S1A C1A 1.637(10) .
N1A C1A 1.153(10) .
N2 C2 1.147(13) .
N3 C3 1.338(13) .
N3 C7 1.336(13) .
N4 C8 1.337(12) .
N4 C12 1.338(11) .
N5 C16 1.336(12) .
N5 C15 1.343(12) .
N5 Hg1 2.362(8) 4_666
C3 C4 1.384(14) .
C3 H3A 0.9500 .
C4 C5 1.383(13) .
C4 H4B 0.9500 .
C5 C6 1.384(13) .
C5 C8 1.486(12) .
C6 C7 1.389(14) .
C6 H6A 0.9500 .
C7 H7A 0.9500 .
C8 C9 1.391(13) .
C9 C10 1.425(13) .
C9 H9A 0.9500 .
C10 C11 1.390(12) .
C10 C18 1.472(12) .
C11 C12 1.398(12) .
C11 H11A 0.9500 .
C12 C13 1.482(13) .
C13 C14 1.381(12) .
C13 C17 1.392(13) .
C14 C15 1.366(14) .
C14 H14A 0.9500 .
C15 H15A 0.9500 .
C16 C17 1.377(14) .
C16 H16A 0.9500 .
C17 H17A 0.9500 .
C18 C19 1.383(14) .
C18 C24 1.404(14) .
C19 C20 1.396(15) .
C19 H19A 0.9500 .
C20 C21 1.368(16) .
C20 H20A 0.9500 .
C21 C23 1.384(14) .
C22 H22A 0.9900 .
C22 H22B 0.9900 .
C23 C24 1.363(13) .
C24 H24A 0.9500 .
Hg2 N9 2.360(8) .
Hg2 N11 2.401(8) 4_565
Hg2 S4 2.427(3) .
Hg2 S3 2.436(3) .
S3 C25 1.652(11) .
S4 C26 1.712(18) .
O3 C44 1.374(11) .
O3 C45 1.408(14) .
O4 C46 1.383(11) .
O4 C45 1.433(14) .
N7 C25 1.157(14) .
N8 C26 1.14(2) .
N9 C31 1.337(12) .
N9 C27 1.353(12) .
N10 C36 1.334(11) .
N10 C32 1.353(11) .
N11 C40 1.296(13) .
N11 C39 1.343(14) .
N11 Hg2 2.401(8) 4_666
C27 C28 1.369(12) .
C27 H27A 0.9500 .
C28 C29 1.401(12) .
C28 H28A 0.9500 .
C29 C30 1.408(12) .
C29 C32 1.462(12) .
C30 C31 1.380(13) .
C30 H30A 0.9500 .
C31 H31A 0.9500 .
C32 C33 1.393(12) .
C33 C34 1.383(12) .
C33 H33A 0.9500 .
C34 C35 1.426(12) .
C34 C42 1.485(12) .
C35 C36 1.413(12) .
C35 H35A 0.9500 .
C36 C37 1.470(12) .
C37 C41 1.360(13) .
C37 C38 1.395(14) .
C38 C39 1.384(14) .
C38 H38A 0.9500 .
C39 H39A 0.9500 .
C40 C41 1.370(14) .
C40 H40A 0.9500 .
C41 H41A 0.9500 .
C42 C48 1.381(12) .
C42 C43 1.408(12) .
C43 C44 1.353(13) .
C43 H43A 0.9500 .
C44 C46 1.373(14) .
C45 H45A 0.9900 .
C45 H45B 0.9900 .
C46 C47 1.350(14) .
C47 C48 1.381(13) .
C47 H47A 0.9500 .
C48 H48A 0.9500 .

loop_
_geom_torsion_atom_site_label_1
_geom_torsion_atom_site_label_2
_geom_torsion_atom_site_label_3
_geom_torsion_atom_site_label_4
_geom_torsion
_geom_torsion_site_symmetry_1
N5 Hg1 S2 C2 61.1(4) 4_565
N3 Hg1 S2 C2 -37.9(4) .
S1 Hg1 S2 C2 -171.9(4) .
S1A Hg1 S2 C2 -140.3(5) .
N5 Hg1 S1 C1 -124.9(7) 4_565
N3 Hg1 S1 C1 -24.2(7) .
S2 Hg1 S1 C1 106.6(7) .
S1A Hg1 S1 C1 6.9(11) .
Hg1 S1 C1 N1 150(79) .
N5 Hg1 S1A C1A 14.2(12) 4_565
N3 Hg1 S1A C1A 111.9(11) .
S1 Hg1 S1A C1A -39.1(12) .
S2 Hg1 S1A C1A -143.2(11) .
Hg1 S1A C1A N1A 63(4) .
N5 Hg1 N3 C3 -171.6(7) 4_565
S1 Hg1 N3 C3 84.8(8) .
S2 Hg1 N3 C3 -64.8(8) .
S1A Hg1 N3 C3 74.1(8) .
N5 Hg1 N3 C7 1.9(8) 4_565
S1 Hg1 N3 C7 -101.7(8) .
S2 Hg1 N3 C7 108.7(8) .
S1A Hg1 N3 C7 -112.3(8) .
Hg1 S2 C2 N2 69(51) .
C7 N3 C3 C4 -2.5(16) .
Hg1 N3 C3 C4 171.3(8) .
N3 C3 C4 C5 1.1(17) .
C3 C4 C5 C6 0.2(15) .
C3 C4 C5 C8 -179.1(9) .
C4 C5 C6 C7 0.0(15) .
C8 C5 C6 C7 179.3(9) .
C3 N3 C7 C6 2.8(16) .
Hg1 N3 C7 C6 -170.8(8) .
C5 C6 C7 N3 -1.5(17) .
C12 N4 C8 C9 1.7(13) .
C12 N4 C8 C5 180.0(7) .
C4 C5 C8 N4 -4.8(12) .
C6 C5 C8 N4 175.9(9) .
C4 C5 C8 C9 173.6(9) .
C6 C5 C8 C9 -5.8(13) .
N4 C8 C9 C10 -1.1(13) .
C5 C8 C9 C10 -179.3(8) .
C8 C9 C10 C11 -0.4(12) .
C8 C9 C10 C18 178.8(8) .
C9 C10 C11 C12 1.2(12) .
C18 C10 C11 C12 -178.0(8) .
C8 N4 C12 C11 -0.8(12) .
C8 N4 C12 C13 -178.7(7) .
C10 C11 C12 N4 -0.6(13) .
C10 C11 C12 C13 177.1(8) .
N4 C12 C13 C14 19.2(12) .
C11 C12 C13 C14 -158.7(9) .
N4 C12 C13 C17 -158.3(9) .
C11 C12 C13 C17 23.9(14) .
C17 C13 C14 C15 -2.7(16) .
C12 C13 C14 C15 179.7(10) .
C16 N5 C15 C14 -3.7(17) .
Hg1 N5 C15 C14 163.6(9) 4_666
C13 C14 C15 N5 4.6(18) .
C15 N5 C16 C17 1.2(18) .
Hg1 N5 C16 C17 -165.5(10) 4_666
N5 C16 C17 C13 0(2) .
C14 C13 C17 C16 0.4(17) .
C12 C13 C17 C16 177.9(10) .
C11 C10 C18 C19 174.3(9) .
C9 C10 C18 C19 -4.8(13) .
C11 C10 C18 C24 -4.3(13) .
C9 C10 C18 C24 176.6(8) .
C24 C18 C19 C20 -2.0(16) .
C10 C18 C19 C20 179.4(10) .
C18 C19 C20 C21 0.7(18) .
C22 O1 C21 C20 -177.7(12) .
C22 O1 C21 C23 2.6(12) .
C19 C20 C21 O1 -178.9(11) .
C19 C20 C21 C23 0.7(17) .
C23 O2 C22 O1 3.9(13) .
C21 O1 C22 O2 -4.0(13) .
C22 O2 C23 C24 178.6(11) .
C22 O2 C23 C21 -2.3(13) .
O1 C21 C23 C24 178.9(10) .
C20 C21 C23 C24 -0.8(17) .
O1 C21 C23 O2 -0.2(13) .
C20 C21 C23 O2 -179.9(11) .
O2 C23 C24 C18 178.4(10) .
C21 C23 C24 C18 -0.6(16) .
C19 C18 C24 C23 1.9(14) .
C10 C18 C24 C23 -179.5(9) .
N9 Hg2 S3 C25 70.8(5) .
N11 Hg2 S3 C25 -27.0(5) 4_565
S4 Hg2 S3 C25 -152.2(4) .
N9 Hg2 S4 C26 -42.8(6) .
N11 Hg2 S4 C26 53.6(6) 4_565
S3 Hg2 S4 C26 -179.9(6) .
N11 Hg2 N9 C31 -128.3(7) 4_565
S4 Hg2 N9 C31 -27.7(7) .
S3 Hg2 N9 C31 126.7(7) .
N11 Hg2 N9 C27 64.8(7) 4_565
S4 Hg2 N9 C27 165.4(7) .
S3 Hg2 N9 C27 -40.2(7) .
Hg2 S3 C25 N7 176(100) .
Hg2 S4 C26 N8 53(40) .
C31 N9 C27 C28 -0.8(14) .
Hg2 N9 C27 C28 166.3(7) .
N9 C27 C28 C29 -1.0(15) .
C27 C28 C29 C30 1.6(13) .
C27 C28 C29 C32 -176.3(8) .
C28 C29 C30 C31 -0.5(13) .
C32 C29 C30 C31 177.4(8) .
C27 N9 C31 C30 2.0(14) .
Hg2 N9 C31 C30 -165.3(8) .
C29 C30 C31 N9 -1.3(15) .
C36 N10 C32 C33 2.5(12) .
C36 N10 C32 C29 179.1(7) .
C28 C29 C32 N10 178.4(7) .
C30 C29 C32 N10 0.6(11) .
C28 C29 C32 C33 -4.9(12) .
C30 C29 C32 C33 177.3(8) .
N10 C32 C33 C34 -2.5(12) .
C29 C32 C33 C34 -178.9(7) .
C32 C33 C34 C35 1.5(12) .
C32 C33 C34 C42 -179.2(7) .
C33 C34 C35 C36 -0.5(12) .
C42 C34 C35 C36 -179.9(8) .
C32 N10 C36 C35 -1.4(12) .
C32 N10 C36 C37 -177.7(7) .
C34 C35 C36 N10 0.5(13) .
C34 C35 C36 C37 176.5(8) .
N10 C36 C37 C41 3.8(13) .
C35 C36 C37 C41 -172.4(9) .
N10 C36 C37 C38 -177.6(10) .
C35 C36 C37 C38 6.1(15) .
C41 C37 C38 C39 1.8(19) .
C36 C37 C38 C39 -176.8(11) .
C40 N11 C39 C38 -1(2) .
Hg2 N11 C39 C38 176.7(10) 4_666
C37 C38 C39 N11 0(2) .
C39 N11 C40 C41 0.8(19) .
Hg2 N11 C40 C41 -177.5(10) 4_666
C38 C37 C41 C40 -2.3(17) .
C36 C37 C41 C40 176.3(10) .
N11 C40 C41 C37 1(2) .
C33 C34 C42 C48 -1.8(13) .
C35 C34 C42 C48 177.5(9) .
C33 C34 C42 C43 177.9(8) .
C35 C34 C42 C43 -2.8(12) .
C48 C42 C43 C44 1.4(13) .
C34 C42 C43 C44 -178.3(8) .
C42 C43 C44 O3 175.1(9) .
C42 C43 C44 C46 -0.1(14) .
C45 O3 C44 C43 177.8(11) .
C45 O3 C44 C46 -6.5(13) .
C44 O3 C45 O4 9.7(14) .
C46 O4 C45 O3 -9.2(15) .
C43 C44 C46 C47 -1.8(17) .
O3 C44 C46 C47 -177.8(10) .
C43 C44 C46 O4 176.7(9) .
O3 C44 C46 O4 0.7(12) .
C45 O4 C46 C47 -176.4(13) .
C45 O4 C46 C44 5.2(13) .
C44 C46 C47 C48 2.2(18) .
O4 C46 C47 C48 -176.0(11) .
C46 C47 C48 C42 -0.8(18) .
C43 C42 C48 C47 -1.0(15) .
C34 C42 C48 C47 178.7(10) .
